data_4323675
loop_
_publ_author_name
'Werner Uhl'
'Sven Uwe Keimling'
'Michael Pohlmann'
'Siegfried Pohl'
'Wolfgang Saak'
'Wolfgang Hiller'
'Markus Neumayer'

_publ_section_title
;
 Organometallic Iron Indium Derivatives Prepared by the Reaction of
 Carbonyliron Compounds with the Alkylindium(I) Derivative In4[C(SiMe3)3]4
;
_journal_name_full 'Inorganic Chemistry'
_journal_page_first 5478
_journal_page_last 5482
_journal_paper_doi 10.1021/ic9704804
_journal_volume 36
_journal_year 1997
_chemical_formula_sum 'C30 H54 Fe3 In2 O10 Si6'
_chemical_formula_weight 1140.46
_chemical_name_systematic
; 
 ? 
;
_space_group_IT_number 14
_symmetry_cell_setting monoclinic
_symmetry_space_group_name_Hall '-P 2yn'
_symmetry_space_group_name_H-M 'P 1 21/n 1'
_atom_sites_solution_hydrogens geom
_atom_sites_solution_primary direct
_atom_sites_solution_secondary difmap
_audit_creation_method SHELXL
_cell_angle_alpha 90.00
_cell_angle_beta 107.02(2)
_cell_angle_gamma 90.00
_cell_formula_units_Z 4
_cell_length_a 14.361(2)
_cell_length_b 19.929(3)
_cell_length_c 17.648(3)
_cell_measurement_temperature 293(2)
_cell_volume 4829.6(14)
_computing_structure_refinement 'SHELXL-93 (Sheldrick, 1993)'
_computing_structure_solution 'SHELXS-86 (Sheldrick, 1990)'
_diffrn_ambient_temperature 293(2)
_diffrn_radiation_monochromator graphite
_diffrn_radiation_source 'fine-focus sealed tube'
_diffrn_radiation_type MoK\a
_diffrn_radiation_wavelength 0.71073
_diffrn_reflns_av_R_equivalents 0.0552
_diffrn_reflns_av_sigmaI/netI 0.0381
_diffrn_reflns_limit_h_max 17
_diffrn_reflns_limit_h_min 0
_diffrn_reflns_limit_k_max 23
_diffrn_reflns_limit_k_min 0
_diffrn_reflns_limit_l_max 20
_diffrn_reflns_limit_l_min -20
_diffrn_reflns_number 8860
_diffrn_reflns_theta_max 25.00
_diffrn_reflns_theta_min 1.58
_exptl_absorpt_coefficient_mu 2.012
_exptl_crystal_density_diffrn 1.568
_exptl_crystal_F_000 2296
_refine_diff_density_max 0.760
_refine_diff_density_min -0.643
_refine_diff_density_rms 0.096
_refine_ls_extinction_method none
_refine_ls_goodness_of_fit_all 0.855
_refine_ls_goodness_of_fit_obs 0.843
_refine_ls_matrix_type full
_refine_ls_number_parameters 478
_refine_ls_number_reflns 8499
_refine_ls_number_restraints 0
_refine_ls_restrained_S_all 0.899
_refine_ls_restrained_S_obs 0.843
_refine_ls_R_factor_all 0.0587
_refine_ls_R_factor_obs 0.0386
_refine_ls_shift/esd_max -0.784
_refine_ls_shift/esd_mean 0.014
_refine_ls_structure_factor_coef Fsqd
_refine_ls_weighting_details 'w=1/[\s^2^(Fo^2^)+(0.1000P)^2^+0.0000P] where P=(Fo^2^+2Fc^2^)/3'
_refine_ls_weighting_scheme calc
_refine_ls_wR_factor_all 0.1259
_refine_ls_wR_factor_obs 0.1028
_reflns_number_observed 6515
_reflns_number_total 8500
_reflns_observed_criterion >2sigma(I)
_cod_data_source_file ic9704804_1.cif
_cod_data_source_block '[InC(SiMe3)3]2[Fe3(CO)10]_Compound2'
_cod_depositor_comments
;
The following automatic conversions were performed:

'_refine_ls_weighting_scheme' value 'calc
w=1/[\s^2^(Fo^2^)+(0.1000P)^2^+0.0000P] where P=(Fo^2^+2Fc^2^)/3' was
changed to 'calc'. New tag '_refine_ls_weighting_details' was
created. The value of the new tag was set to
'w=1/[\s^2^(Fo^2^)+(0.1000P)^2^+0.0000P] where P=(Fo^2^+2Fc^2^)/3'.

Automatic conversion script
Id: cif_fix_values 3143 2015-03-26 13:38:13Z robertas 
;
_cod_original_cell_volume 4829.6(13)
_cod_database_code 4323675

loop_
_symmetry_equiv_pos_as_xyz
'x, y, z'
'-x+1/2, y+1/2, -z+1/2'
'-x, -y, -z'
'x-1/2, -y-1/2, z-1/2'

loop_
_atom_site_aniso_label
_atom_site_aniso_U_11
_atom_site_aniso_U_22
_atom_site_aniso_U_33
_atom_site_aniso_U_23
_atom_site_aniso_U_13
_atom_site_aniso_U_12
In1 0.0365(2) 0.0421(2) 0.0431(2) -0.00285(14) 0.01815(14) -0.00341(14)
In2 0.0393(2) 0.0391(2) 0.0419(2) -0.00025(14) 0.01725(14) -0.00255(14)
Fe1 0.0411(4) 0.0378(4) 0.0502(4) -0.0028(3) 0.0242(3) 0.0009(3)
Fe2 0.0398(4) 0.0406(4) 0.0461(4) -0.0012(3) 0.0175(3) 0.0038(3)
Fe3 0.0610(5) 0.0682(5) 0.0410(4) -0.0027(4) 0.0175(4) 0.0049(4)
CA 0.041(3) 0.051(3) 0.050(3) -0.004(2) 0.025(2) -0.007(2)
Si1 0.0404(8) 0.0674(10) 0.0615(9) -0.0084(8) 0.0259(7) -0.0067(7)
C11 0.072(4) 0.079(5) 0.101(5) -0.019(4) 0.039(4) 0.002(4)
C12 0.062(4) 0.106(5) 0.088(5) 0.003(4) 0.045(4) -0.021(4)
C13 0.051(4) 0.097(5) 0.080(4) -0.001(4) 0.017(3) -0.007(4)
Si2 0.0490(9) 0.0678(9) 0.0461(8) -0.0022(7) 0.0196(7) -0.0119(7)
C21 0.103(6) 0.119(6) 0.052(4) -0.007(4) 0.038(4) -0.028(5)
C22 0.074(4) 0.083(4) 0.059(4) -0.013(3) 0.019(3) -0.029(4)
C23 0.058(4) 0.111(6) 0.078(5) 0.004(4) 0.004(4) 0.007(4)
Si3 0.0650(10) 0.0478(8) 0.0647(10) -0.0012(7) 0.0305(8) -0.0087(7)
C31 0.098(5) 0.067(4) 0.102(5) 0.017(4) 0.049(4) -0.011(4)
C32 0.090(5) 0.062(4) 0.109(6) -0.001(4) 0.055(4) 0.017(4)
C33 0.115(6) 0.073(4) 0.084(5) -0.025(4) 0.026(5) -0.029(4)
CB 0.043(3) 0.047(3) 0.052(3) -0.001(2) 0.019(2) -0.010(2)
Si4 0.0498(9) 0.0708(10) 0.0647(10) 0.0048(8) 0.0281(8) -0.0094(8)
C41 0.110(6) 0.096(5) 0.071(4) 0.010(4) 0.052(4) 0.011(5)
C42 0.072(5) 0.116(6) 0.126(7) 0.040(5) 0.056(5) 0.034(5)
C43 0.085(6) 0.159(9) 0.139(8) -0.022(7) 0.066(6) -0.063(6)
Si5 0.0562(10) 0.0869(12) 0.0477(8) -0.0047(8) 0.0127(7) -0.0192(9)
C51 0.092(5) 0.101(5) 0.065(4) 0.026(4) 0.028(4) 0.000(4)
C52 0.152(9) 0.136(8) 0.083(5) -0.017(5) 0.068(6) -0.007(7)
C53 0.104(7) 0.238(13) 0.070(5) 0.023(7) -0.005(5) -0.079(8)
Si6 0.0797(12) 0.0457(9) 0.0849(12) -0.0056(8) 0.0327(10) -0.0153(8)
C61 0.111(6) 0.057(4) 0.102(6) -0.013(4) 0.037(5) 0.005(4)
C62 0.122(8) 0.082(6) 0.208(12) -0.042(7) 0.044(8) -0.053(6)
C63 0.171(9) 0.076(5) 0.105(6) 0.033(5) 0.073(6) 0.026(5)
C1 0.059(4) 0.050(3) 0.065(4) -0.008(3) 0.025(3) -0.001(3)
O1 0.096(4) 0.056(3) 0.104(4) -0.028(3) 0.029(3) -0.009(3)
C2 0.071(4) 0.050(3) 0.067(4) -0.002(3) 0.040(3) 0.002(3)
O2 0.103(4) 0.076(3) 0.114(4) 0.003(3) 0.084(3) 0.010(3)
C3 0.048(3) 0.052(3) 0.071(4) 0.003(3) 0.025(3) 0.000(3)
O3 0.066(3) 0.078(3) 0.103(4) 0.028(3) 0.013(3) 0.014(2)
C4 0.053(3) 0.052(3) 0.064(3) 0.000(3) 0.023(3) 0.013(3)
O4 0.097(4) 0.056(3) 0.091(3) 0.025(2) 0.032(3) 0.016(2)
C5 0.054(4) 0.055(3) 0.071(4) 0.005(3) 0.024(3) 0.004(3)
O5 0.044(3) 0.090(3) 0.123(4) 0.009(3) 0.020(3) 0.009(2)
C6 0.064(4) 0.052(3) 0.055(3) -0.003(3) 0.028(3) 0.007(3)
O6 0.113(4) 0.068(3) 0.073(3) -0.017(2) 0.051(3) 0.001(3)
C7 0.067(4) 0.068(4) 0.060(4) -0.007(3) 0.016(3) 0.010(3)
O7 0.080(4) 0.095(4) 0.102(4) 0.003(3) 0.028(3) -0.016(3)
C8 0.071(4) 0.079(4) 0.047(3) 0.003(3) 0.019(3) 0.018(4)
O8 0.065(3) 0.089(3) 0.076(3) 0.001(3) 0.025(2) 0.001(3)
C9 0.064(4) 0.089(5) 0.053(3) 0.009(3) 0.018(3) -0.001(3)
O9 0.083(4) 0.125(4) 0.083(3) 0.028(3) 0.012(3) 0.015(3)
C10 0.078(5) 0.100(5) 0.068(4) -0.022(4) 0.039(4) -0.032(4)
O10 0.134(5) 0.146(5) 0.123(5) -0.079(4) 0.085(4) -0.060(4)

loop_
_atom_site_label
_atom_site_type_symbol
_atom_site_fract_x
_atom_site_fract_y
_atom_site_fract_z
_atom_site_U_iso_or_equiv
_atom_site_thermal_displace_type
_atom_site_occupancy
_atom_site_calc_flag
_atom_site_refinement_flags
_atom_site_disorder_group
In1 In 0.10076(2) 0.21907(2) 0.21008(2) 0.03918(11) Uani 1 d . .
In2 In -0.08932(2) 0.09737(2) 0.24163(2) 0.03896(11) Uani 1 d . .
Fe1 Fe -0.02373(5) 0.21528(3) 0.29172(4) 0.0407(2) Uani 1 d . .
Fe2 Fe 0.09886(5) 0.10446(3) 0.28056(4) 0.0411(2) Uani 1 d . .
Fe3 Fe 0.10496(6) 0.15989(4) 0.42174(4) 0.0562(2) Uani 1 d . .
CA C 0.1571(4) 0.2789(2) 0.1282(3) 0.0449(11) Uani 1 d . .
Si1 Si 0.28770(11) 0.24983(9) 0.14352(10) 0.0541(4) Uani 1 d . .
C11 C 0.2926(5) 0.1621(3) 0.1061(4) 0.081(2) Uani 1 d . .
H11A H 0.2643(36) 0.1613(6) 0.0497(6) 0.122 Uiso 1 calc R .
H11B H 0.2568(33) 0.1326(6) 0.1304(24) 0.122 Uiso 1 calc R .
H11C H 0.3591(6) 0.1476(10) 0.1192(28) 0.122 Uiso 1 calc R .
C12 C 0.3569(5) 0.3039(4) 0.0924(4) 0.081(2) Uani 1 d . .
H12A H 0.3236(21) 0.3051(22) 0.0367(6) 0.121 Uiso 1 calc R .
H12B H 0.4211(14) 0.2859(15) 0.1007(27) 0.121 Uiso 1 calc R .
H12C H 0.3616(34) 0.3486(8) 0.1136(22) 0.121 Uiso 1 calc R .
C13 C 0.3637(5) 0.2489(4) 0.2498(4) 0.077(2) Uani 1 d . .
H13A H 0.4209(19) 0.2223(21) 0.2551(6) 0.115 Uiso 1 calc R .
H13B H 0.3266(13) 0.2300(24) 0.2819(6) 0.115 Uiso 1 calc R .
H13C H 0.3824(31) 0.2940(5) 0.2670(10) 0.115 Uiso 1 calc R .
Si2 Si 0.07366(11) 0.25662(9) 0.02609(9) 0.0531(4) Uani 1 d . .
C21 C 0.1310(6) 0.2691(4) -0.0551(4) 0.088(2) Uani 1 d . .
H21A H 0.1431(39) 0.3161(5) -0.0600(23) 0.132 Uiso 1 calc R .
H21B H 0.0879(19) 0.2528(27) -0.1040(8) 0.132 Uiso 1 calc R .
H21C H 0.1914(22) 0.2449(24) -0.0429(17) 0.132 Uiso 1 calc R .
C22 C 0.0344(5) 0.1673(3) 0.0195(4) 0.072(2) Uani 1 d . .
H22A H -0.0016(30) 0.1591(7) 0.0567(20) 0.108 Uiso 1 calc R .
H22B H 0.0907(5) 0.1387(3) 0.0316(27) 0.108 Uiso 1 calc R .
H22C H -0.0062(29) 0.1579(7) -0.0332(8) 0.108 Uiso 1 calc R .
C23 C -0.0430(5) 0.3051(4) -0.0010(4) 0.086(2) Uani 1 d . .
H23A H -0.0290(5) 0.3521(5) 0.0071(31) 0.129 Uiso 1 calc R .
H23B H -0.0822(18) 0.2908(20) 0.0317(23) 0.129 Uiso 1 calc R .
H23C H -0.0776(20) 0.2972(22) -0.0556(10) 0.129 Uiso 1 calc R .
Si3 Si 0.14899(13) 0.37224(8) 0.14949(10) 0.0567(4) Uani 1 d . .
C31 C 0.1642(6) 0.4250(3) 0.0664(4) 0.085(2) Uani 1 d . .
H31A H 0.2238(20) 0.4130(19) 0.0555(22) 0.127 Uiso 1 calc R .
H31B H 0.1662(40) 0.4714(4) 0.0810(13) 0.127 Uiso 1 calc R .
H31C H 0.1103(21) 0.4175(21) 0.0199(10) 0.127 Uiso 1 calc R .
C32 C 0.0298(5) 0.3978(3) 0.1657(5) 0.081(2) Uani 1 d . .
H32A H 0.0278(17) 0.3825(23) 0.2168(14) 0.122 Uiso 1 calc R .
H32B H -0.0231(6) 0.3781(21) 0.1253(19) 0.122 Uiso 1 calc R .
H32C H 0.0239(18) 0.4458(4) 0.1632(31) 0.122 Uiso 1 calc R .
C33 C 0.2438(6) 0.3992(4) 0.2417(4) 0.091(2) Uani 1 d . .
H33A H 0.2366(29) 0.3739(22) 0.2860(7) 0.137 Uiso 1 calc R .
H33B H 0.2361(28) 0.4461(8) 0.2506(20) 0.137 Uiso 1 calc R .
H33C H 0.3073(6) 0.3914(28) 0.2359(14) 0.137 Uiso 1 calc R .
CB C -0.2159(4) 0.0332(2) 0.1891(3) 0.0463(11) Uani 1 d . .
Si4 Si -0.31614(12) 0.06294(9) 0.23203(10) 0.0594(4) Uani 1 d . .
C41 C -0.2776(6) 0.0641(4) 0.3424(4) 0.087(2) Uani 1 d . .
H41A H -0.2093(10) 0.0541(27) 0.3620(4) 0.130 Uiso 1 calc R .
H41B H -0.3139(29) 0.0311(20) 0.3615(4) 0.130 Uiso 1 calc R .
H41C H -0.2897(38) 0.1077(9) 0.3606(4) 0.130 Uiso 1 calc R .
C42 C -0.3547(5) 0.1507(4) 0.2028(5) 0.099(3) Uani 1 d . .
H42A H -0.3925(39) 0.1517(6) 0.1480(11) 0.148 Uiso 1 calc R .
H42B H -0.2981(5) 0.1785(8) 0.2102(36) 0.148 Uiso 1 calc R .
H42C H -0.3932(39) 0.1672(12) 0.2349(26) 0.148 Uiso 1 calc R .
C43 C -0.4293(6) 0.0082(5) 0.2008(6) 0.121(3) Uani 1 d . .
H43A H -0.4606(31) 0.0139(29) 0.1451(11) 0.181 Uiso 1 calc R .
H43B H -0.4734(25) 0.0211(26) 0.2299(33) 0.181 Uiso 1 calc R .
H43C H -0.4112(9) -0.0379(6) 0.2115(41) 0.181 Uiso 1 calc R .
Si5 Si -0.24579(13) 0.04936(10) 0.07856(9) 0.0641(4) Uani 1 d . .
C51 C -0.2248(6) 0.1394(4) 0.0576(4) 0.085(2) Uani 1 d . .
H51A H -0.1566(7) 0.1494(8) 0.0771(29) 0.128 Uiso 1 calc R .
H51B H -0.2601(32) 0.1679(4) 0.0834(27) 0.128 Uiso 1 calc R .
H51C H -0.2470(37) 0.1472(8) 0.0014(4) 0.128 Uiso 1 calc R .
C52 C -0.1675(7) 0.0046(5) 0.0287(5) 0.116(3) Uani 1 d . .
H52A H -0.1766(40) -0.0429(5) 0.0321(38) 0.175 Uiso 1 calc R .
H52B H -0.1005(9) 0.0156(29) 0.0541(28) 0.175 Uiso 1 calc R .
H52C H -0.1846(37) 0.0178(28) -0.0259(12) 0.175 Uiso 1 calc R .
C53 C -0.3748(6) 0.0313(6) 0.0233(5) 0.144(5) Uani 1 d . .
H53A H -0.4169(7) 0.0577(36) 0.0449(38) 0.216 Uiso 1 calc R .
H53B H -0.3879(19) -0.0155(10) 0.0281(47) 0.216 Uiso 1 calc R .
H53C H -0.3861(20) 0.0425(46) -0.0316(12) 0.216 Uiso 1 calc R .
Si6 Si -0.18156(15) -0.05873(8) 0.21355(12) 0.0682(5) Uani 1 d . .
C61 C -0.0667(6) -0.0859(3) 0.1940(5) 0.089(2) Uani 1 d . .
H61A H -0.0708(17) -0.0770(26) 0.1396(10) 0.133 Uiso 1 calc R .
H61B H -0.0574(22) -0.1331(7) 0.2042(32) 0.133 Uiso 1 calc R .
H61C H -0.0128(8) -0.0616(21) 0.2280(24) 0.133 Uiso 1 calc R .
C62 C -0.2766(7) -0.1170(4) 0.1513(7) 0.138(4) Uani 1 d . .
H62A H -0.2472(15) -0.1594(16) 0.1462(44) 0.207 Uiso 1 calc R .
H62B H -0.3041(46) -0.0977(21) 0.0997(18) 0.207 Uiso 1 calc R .
H62C H -0.3270(33) -0.1236(35) 0.1762(27) 0.207 Uiso 1 calc R .
C63 C -0.1625(8) -0.0802(4) 0.3192(5) 0.110(3) Uani 1 d . .
H63A H -0.1151(39) -0.0504(24) 0.3520(5) 0.166 Uiso 1 calc R .
H63B H -0.1396(52) -0.1256(13) 0.3286(11) 0.166 Uiso 1 calc R .
H63C H -0.2229(13) -0.0758(35) 0.3317(12) 0.166 Uiso 1 calc R .
C1 C 0.0262(4) 0.2938(3) 0.3305(4) 0.0568(14) Uani 1 d . .
O1 O 0.0493(4) 0.3463(2) 0.3574(3) 0.0854(14) Uani 1 d . .
C2 C -0.1067(5) 0.2092(3) 0.3486(4) 0.0586(14) Uani 1 d . .
O2 O -0.1607(4) 0.2144(2) 0.3854(3) 0.087(2) Uani 1 d . .
C3 C -0.1096(4) 0.2505(3) 0.2085(4) 0.0552(13) Uani 1 d . .
O3 O -0.1657(4) 0.2796(2) 0.1597(3) 0.0844(14) Uani 1 d . .
C4 C 0.0904(4) 0.0303(3) 0.3335(3) 0.0554(13) Uani 1 d . .
O4 O 0.0931(4) -0.0203(2) 0.3662(3) 0.0805(13) Uani 1 d . .
C5 C 0.2285(4) 0.1077(3) 0.3063(4) 0.0587(14) Uani 1 d . .
O5 O 0.3109(3) 0.0997(2) 0.3227(3) 0.0865(15) Uani 1 d . .
C6 C 0.0900(4) 0.0625(3) 0.1909(3) 0.0549(13) Uani 1 d . .
O6 O 0.0923(4) 0.0312(2) 0.1367(3) 0.0799(13) Uani 1 d . .
C7 C 0.0120(5) 0.1023(3) 0.4348(4) 0.066(2) Uani 1 d . .
O7 O -0.0406(4) 0.0672(3) 0.4505(3) 0.0917(15) Uani 1 d . .
C8 C 0.1859(5) 0.2177(3) 0.3939(3) 0.065(2) Uani 1 d . .
O8 O 0.2402(4) 0.2563(3) 0.3853(3) 0.0759(12) Uani 1 d . .
C9 C 0.2044(5) 0.1111(4) 0.4823(4) 0.068(2) Uani 1 d . .
O9 O 0.2673(4) 0.0803(3) 0.5210(3) 0.100(2) Uani 1 d . .
C10 C 0.0847(5) 0.2146(4) 0.4957(4) 0.078(2) Uani 1 d . .
O10 O 0.0713(5) 0.2491(4) 0.5423(4) 0.124(2) Uani 1 d . .

loop_
_atom_type_symbol
_atom_type_description
_atom_type_scat_dispersion_real
_atom_type_scat_dispersion_imag
_atom_type_scat_source
C C 0.0033 0.0016 'International Tables Vol C Tables 4.2.6.8 and 6.1.1.4'
H H 0.0000 0.0000 'International Tables Vol C Tables 4.2.6.8 and 6.1.1.4'
O O 0.0106 0.0060 'International Tables Vol C Tables 4.2.6.8 and 6.1.1.4'
Si Si 0.0817 0.0704 'International Tables Vol C Tables 4.2.6.8 and 6.1.1.4'
Fe Fe 0.3463 0.8444 'International Tables Vol C Tables 4.2.6.8 and 6.1.1.4'
In In -0.7276 1.3100 'International Tables Vol C Tables 4.2.6.8 and 6.1.1.4'

loop_
_geom_angle_atom_site_label_1
_geom_angle_atom_site_label_2
_geom_angle_atom_site_label_3
_geom_angle
_geom_angle_site_symmetry_1
_geom_angle_site_symmetry_3
_geom_angle_publ_flag
CA In1 Fe2 147.70(13) . . ?
CA In1 Fe1 145.32(13) . . ?
Fe2 In1 Fe1 66.78(2) . . ?
CB In2 Fe1 147.89(14) . . ?
CB In2 Fe2 144.59(14) . . ?
Fe1 In2 Fe2 67.22(2) . . ?
C3 Fe1 C2 94.4(3) . . ?
C3 Fe1 C1 94.3(3) . . ?
C2 Fe1 C1 96.0(3) . . ?
C3 Fe1 In2 88.9(2) . . ?
C2 Fe1 In2 83.9(2) . . ?
C1 Fe1 In2 176.8(2) . . ?
C3 Fe1 In1 87.3(2) . . ?
C2 Fe1 In1 177.6(2) . . ?
C1 Fe1 In1 85.5(2) . . ?
In2 Fe1 In1 94.44(2) . . ?
C3 Fe1 Fe3 178.5(2) . . ?
C2 Fe1 Fe3 84.1(2) . . ?
C1 Fe1 Fe3 86.2(2) . . ?
In2 Fe1 Fe3 90.53(3) . . ?
In1 Fe1 Fe3 94.09(3) . . ?
C3 Fe1 Fe2 122.9(2) . . ?
C2 Fe1 Fe2 120.9(2) . . ?
C1 Fe1 Fe2 121.3(2) . . ?
In2 Fe1 Fe2 56.41(2) . . ?
In1 Fe1 Fe2 56.61(2) . . ?
Fe3 Fe1 Fe2 57.77(3) . . ?
C6 Fe2 C4 94.6(3) . . ?
C6 Fe2 C5 92.4(3) . . ?
C4 Fe2 C5 97.1(3) . . ?
C6 Fe2 In2 86.6(2) . . ?
C4 Fe2 In2 82.4(2) . . ?
C5 Fe2 In2 178.8(2) . . ?
C6 Fe2 In1 89.7(2) . . ?
C4 Fe2 In1 174.4(2) . . ?
C5 Fe2 In1 86.2(2) . . ?
In2 Fe2 In1 94.43(3) . . ?
C6 Fe2 Fe3 175.2(2) . . ?
C4 Fe2 Fe3 81.0(2) . . ?
C5 Fe2 Fe3 90.0(2) . . ?
In2 Fe2 Fe3 90.95(3) . . ?
In1 Fe2 Fe3 94.57(3) . . ?
C6 Fe2 Fe1 122.9(2) . . ?
C4 Fe2 Fe1 117.9(2) . . ?
C5 Fe2 Fe1 124.8(2) . . ?
In2 Fe2 Fe1 56.37(2) . . ?
In1 Fe2 Fe1 56.62(2) . . ?
Fe3 Fe2 Fe1 58.45(3) . . ?
C10 Fe3 C9 99.6(3) . . ?
C10 Fe3 C8 93.7(3) . . ?
C9 Fe3 C8 92.6(3) . . ?
C10 Fe3 C7 90.6(3) . . ?
C9 Fe3 C7 93.9(3) . . ?
C8 Fe3 C7 171.6(3) . . ?
C10 Fe3 Fe2 162.4(3) . . ?
C9 Fe3 Fe2 97.6(2) . . ?
C8 Fe3 Fe2 81.9(2) . . ?
C7 Fe3 Fe2 91.8(2) . . ?
C10 Fe3 Fe1 98.7(3) . . ?
C9 Fe3 Fe1 160.9(2) . . ?
C8 Fe3 Fe1 81.0(2) . . ?
C7 Fe3 Fe1 91.1(2) . . ?
Fe2 Fe3 Fe1 63.78(3) . . ?
Si2 CA Si1 112.6(3) . . ?
Si2 CA Si3 110.8(3) . . ?
Si1 CA Si3 112.5(3) . . ?
Si2 CA In1 104.2(2) . . ?
Si1 CA In1 106.2(2) . . ?
Si3 CA In1 110.1(2) . . ?
C12 Si1 C13 104.6(3) . . ?
C12 Si1 C11 106.7(3) . . ?
C13 Si1 C11 105.8(3) . . ?
C12 Si1 CA 113.4(3) . . ?
C13 Si1 CA 113.9(3) . . ?
C11 Si1 CA 111.7(3) . . ?
C22 Si2 C21 105.9(3) . . ?
C22 Si2 C23 104.2(3) . . ?
C21 Si2 C23 107.4(4) . . ?
C22 Si2 CA 112.2(3) . . ?
C21 Si2 CA 113.5(3) . . ?
C23 Si2 CA 113.0(3) . . ?
C31 Si3 C33 107.4(3) . . ?
C31 Si3 C32 106.7(3) . . ?
C33 Si3 C32 104.6(4) . . ?
C31 Si3 CA 111.5(3) . . ?
C33 Si3 CA 112.4(3) . . ?
C32 Si3 CA 113.8(3) . . ?
Si5 CB Si4 112.7(3) . . ?
Si5 CB Si6 111.1(3) . . ?
Si4 CB Si6 112.6(3) . . ?
Si5 CB In2 104.2(2) . . ?
Si4 CB In2 106.2(2) . . ?
Si6 CB In2 109.6(2) . . ?
C42 Si4 C41 104.6(4) . . ?
C42 Si4 C43 107.4(4) . . ?
C41 Si4 C43 106.1(4) . . ?
C42 Si4 CB 112.3(3) . . ?
C41 Si4 CB 113.0(3) . . ?
C43 Si4 CB 112.8(3) . . ?
C52 Si5 C53 108.0(5) . . ?
C52 Si5 C51 102.3(4) . . ?
C53 Si5 C51 105.9(4) . . ?
C52 Si5 CB 114.9(4) . . ?
C53 Si5 CB 113.4(3) . . ?
C51 Si5 CB 111.4(3) . . ?
C63 Si6 C61 104.0(4) . . ?
C63 Si6 C62 108.3(5) . . ?
C61 Si6 C62 104.0(4) . . ?
C63 Si6 CB 113.6(3) . . ?
C61 Si6 CB 114.9(3) . . ?
C62 Si6 CB 111.4(4) . . ?
O1 C1 Fe1 172.6(6) . . ?
O2 C2 Fe1 170.9(5) . . ?
O3 C3 Fe1 172.3(6) . . ?
O4 C4 Fe2 173.1(5) . . ?
O5 C5 Fe2 170.0(5) . . ?
O6 C6 Fe2 172.9(5) . . ?
O7 C7 Fe3 173.2(6) . . ?
O8 C8 Fe3 172.1(6) . . ?
O9 C9 Fe3 179.7(5) . . ?
O10 C10 Fe3 179.6(7) . . ?

loop_
_geom_bond_atom_site_label_1
_geom_bond_atom_site_label_2
_geom_bond_distance
_geom_bond_site_symmetry_2
_geom_bond_publ_flag
In1 CA 2.201(5) . ?
In1 Fe2 2.6047(8) . ?
In1 Fe1 2.6049(8) . ?
In2 CB 2.194(5) . ?
In2 Fe1 2.5891(8) . ?
In2 Fe2 2.5900(9) . ?
Fe1 C3 1.764(6) . ?
Fe1 C2 1.772(6) . ?
Fe1 C1 1.773(6) . ?
Fe1 Fe3 2.7233(12) . ?
Fe1 Fe2 2.8669(10) . ?
Fe2 C6 1.761(5) . ?
Fe2 C4 1.771(6) . ?
Fe2 C5 1.784(6) . ?
Fe2 Fe3 2.7034(11) . ?
Fe3 C10 1.789(7) . ?
Fe3 C9 1.799(7) . ?
Fe3 C8 1.804(8) . ?
Fe3 C7 1.825(8) . ?
CA Si2 1.902(5) . ?
CA Si1 1.904(5) . ?
CA Si3 1.909(5) . ?
Si1 C12 1.867(6) . ?
Si1 C13 1.874(7) . ?
Si1 C11 1.877(7) . ?
Si2 C22 1.860(6) . ?
Si2 C21 1.865(6) . ?
Si2 C23 1.870(7) . ?
Si3 C31 1.868(6) . ?
Si3 C33 1.869(7) . ?
Si3 C32 1.887(7) . ?
CB Si5 1.899(5) . ?
CB Si4 1.906(5) . ?
CB Si6 1.913(5) . ?
Si4 C42 1.861(8) . ?
Si4 C41 1.863(7) . ?
Si4 C43 1.900(7) . ?
Si5 C52 1.848(8) . ?
Si5 C53 1.858(8) . ?
Si5 C51 1.875(7) . ?
Si6 C63 1.853(8) . ?
Si6 C61 1.862(8) . ?
Si6 C62 1.881(8) . ?
C1 O1 1.156(6) . ?
C2 O2 1.153(7) . ?
C3 O3 1.148(7) . ?
C4 O4 1.157(7) . ?
C5 O5 1.144(7) . ?
C6 O6 1.151(6) . ?
C7 O7 1.122(8) . ?
C8 O8 1.137(8) . ?
C9 O9 1.138(8) . ?
C10 O10 1.131(8) . ?

loop_
_geom_torsion_atom_site_label_1
_geom_torsion_atom_site_label_2
_geom_torsion_atom_site_label_3
_geom_torsion_atom_site_label_4
_geom_torsion
_geom_torsion_site_symmetry_1
_geom_torsion_site_symmetry_2
_geom_torsion_site_symmetry_3
_geom_torsion_site_symmetry_4
_geom_torsion_publ_flag
CB In2 Fe1 C3 -42.1(3) . . . . ?
Fe2 In2 Fe1 C3 131.7(2) . . . . ?
CB In2 Fe1 C2 52.5(3) . . . . ?
Fe2 In2 Fe1 C2 -133.8(2) . . . . ?
CB In2 Fe1 C1 141.0(33) . . . . ?
Fe2 In2 Fe1 C1 -45.2(33) . . . . ?
CB In2 Fe1 In1 -129.3(2) . . . . ?
Fe2 In2 Fe1 In1 44.41(3) . . . . ?
CB In2 Fe1 Fe3 136.5(2) . . . . ?
Fe2 In2 Fe1 Fe3 -49.73(3) . . . . ?
CB In2 Fe1 Fe2 -173.7(2) . . . . ?
Fe2 In2 Fe1 Fe2 0.0 . . . . ?
CA In1 Fe1 C3 42.1(3) . . . . ?
Fe2 In1 Fe1 C3 -133.0(2) . . . . ?
CA In1 Fe1 C2 177.8(49) . . . . ?
Fe2 In1 Fe1 C2 2.7(49) . . . . ?
CA In1 Fe1 C1 -52.5(3) . . . . ?
Fe2 In1 Fe1 C1 132.5(2) . . . . ?
CA In1 Fe1 In2 130.8(2) . . . . ?
Fe2 In1 Fe1 In2 -44.28(3) . . . . ?
CA In1 Fe1 Fe3 -138.4(2) . . . . ?
Fe2 In1 Fe1 Fe3 46.57(3) . . . . ?
CA In1 Fe1 Fe2 175.1(2) . . . . ?
Fe2 In1 Fe1 Fe2 0.0 . . . . ?
CB In2 Fe2 C6 40.4(3) . . . . ?
Fe1 In2 Fe2 C6 -133.9(2) . . . . ?
CB In2 Fe2 C4 -54.7(3) . . . . ?
Fe1 In2 Fe2 C4 131.0(2) . . . . ?
CB In2 Fe2 C5 7.7(97) . . . . ?
Fe1 In2 Fe2 C5 -166.5(97) . . . . ?
CB In2 Fe2 In1 129.8(2) . . . . ?
Fe1 In2 Fe2 In1 -44.42(2) . . . . ?
CB In2 Fe2 Fe3 -135.5(2) . . . . ?
Fe1 In2 Fe2 Fe3 50.24(3) . . . . ?
CB In2 Fe2 Fe1 174.3(2) . . . . ?
Fe1 In2 Fe2 Fe1 0.0 . . . . ?
CA In1 Fe2 C6 -43.9(3) . . . . ?
Fe1 In1 Fe2 C6 130.8(2) . . . . ?
CA In1 Fe2 C4 175.2(20) . . . . ?
Fe1 In1 Fe2 C4 -10.1(20) . . . . ?
CA In1 Fe2 C5 48.5(3) . . . . ?
Fe1 In1 Fe2 C5 -136.8(2) . . . . ?
CA In1 Fe2 In2 -130.5(2) . . . . ?
Fe1 In1 Fe2 In2 44.26(2) . . . . ?
CA In1 Fe2 Fe3 138.2(2) . . . . ?
Fe1 In1 Fe2 Fe3 -47.05(3) . . . . ?
CA In1 Fe2 Fe1 -174.7(3) . . . . ?
Fe1 In1 Fe2 Fe1 0.0 . . . . ?
C3 Fe1 Fe2 C6 -3.8(3) . . . . ?
C2 Fe1 Fe2 C6 115.8(3) . . . . ?
C1 Fe1 Fe2 C6 -123.7(3) . . . . ?
In2 Fe1 Fe2 C6 59.0(2) . . . . ?
In1 Fe1 Fe2 C6 -64.3(2) . . . . ?
Fe3 Fe1 Fe2 C6 174.6(2) . . . . ?
C3 Fe1 Fe2 C4 -120.6(3) . . . . ?
C2 Fe1 Fe2 C4 -1.0(3) . . . . ?
C1 Fe1 Fe2 C4 119.5(3) . . . . ?
In2 Fe1 Fe2 C4 -57.8(2) . . . . ?
In1 Fe1 Fe2 C4 178.9(2) . . . . ?
Fe3 Fe1 Fe2 C4 57.8(2) . . . . ?
C3 Fe1 Fe2 C5 116.8(3) . . . . ?
C2 Fe1 Fe2 C5 -123.5(3) . . . . ?
C1 Fe1 Fe2 C5 -3.0(3) . . . . ?
In2 Fe1 Fe2 C5 179.7(2) . . . . ?
In1 Fe1 Fe2 C5 56.3(2) . . . . ?
Fe3 Fe1 Fe2 C5 -64.8(2) . . . . ?
C3 Fe1 Fe2 In2 -62.8(2) . . . . ?
C2 Fe1 Fe2 In2 56.8(2) . . . . ?
C1 Fe1 Fe2 In2 177.3(2) . . . . ?
In2 Fe1 Fe2 In2 0.0 . . . . ?
In1 Fe1 Fe2 In2 -123.32(3) . . . . ?
Fe3 Fe1 Fe2 In2 115.58(3) . . . . ?
C3 Fe1 Fe2 In1 60.5(2) . . . . ?
C2 Fe1 Fe2 In1 -179.9(2) . . . . ?
C1 Fe1 Fe2 In1 -59.4(2) . . . . ?
In2 Fe1 Fe2 In1 123.32(3) . . . . ?
In1 Fe1 Fe2 In1 0.0 . . . . ?
Fe3 Fe1 Fe2 In1 -121.10(3) . . . . ?
C3 Fe1 Fe2 Fe3 -178.4(2) . . . . ?
C2 Fe1 Fe2 Fe3 -58.8(2) . . . . ?
C1 Fe1 Fe2 Fe3 61.7(2) . . . . ?
In2 Fe1 Fe2 Fe3 -115.58(3) . . . . ?
In1 Fe1 Fe2 Fe3 121.10(3) . . . . ?
Fe3 Fe1 Fe2 Fe3 0.0 . . . . ?
C6 Fe2 Fe3 C10 -115.1(24) . . . . ?
C4 Fe2 Fe3 C10 -138.1(7) . . . . ?
C5 Fe2 Fe3 C10 124.7(7) . . . . ?
In2 Fe2 Fe3 C10 -56.0(7) . . . . ?
In1 Fe2 Fe3 C10 38.5(7) . . . . ?
Fe1 Fe2 Fe3 C10 -7.3(7) . . . . ?
C6 Fe2 Fe3 C9 76.7(23) . . . . ?
C4 Fe2 Fe3 C9 53.7(3) . . . . ?
C5 Fe2 Fe3 C9 -43.4(3) . . . . ?
In2 Fe2 Fe3 C9 135.9(2) . . . . ?
In1 Fe2 Fe3 C9 -129.6(2) . . . . ?
Fe1 Fe2 Fe3 C9 -175.5(2) . . . . ?
C6 Fe2 Fe3 C8 168.2(23) . . . . ?
C4 Fe2 Fe3 C8 145.3(3) . . . . ?
C5 Fe2 Fe3 C8 48.1(3) . . . . ?
In2 Fe2 Fe3 C8 -132.6(2) . . . . ?
In1 Fe2 Fe3 C8 -38.1(2) . . . . ?
Fe1 Fe2 Fe3 C8 -83.9(2) . . . . ?
C6 Fe2 Fe3 C7 -17.4(23) . . . . ?
C4 Fe2 Fe3 C7 -40.4(3) . . . . ?
C5 Fe2 Fe3 C7 -137.6(3) . . . . ?
In2 Fe2 Fe3 C7 41.7(2) . . . . ?
In1 Fe2 Fe3 C7 136.2(2) . . . . ?
Fe1 Fe2 Fe3 C7 90.4(2) . . . . ?
C6 Fe2 Fe3 Fe1 -107.8(23) . . . . ?
C4 Fe2 Fe3 Fe1 -130.8(2) . . . . ?
C5 Fe2 Fe3 Fe1 132.0(2) . . . . ?
In2 Fe2 Fe3 Fe1 -48.69(3) . . . . ?
In1 Fe2 Fe3 Fe1 45.83(2) . . . . ?
Fe1 Fe2 Fe3 Fe1 0.0 . . . . ?
C3 Fe1 Fe3 C10 -64.6(74) . . . . ?
C2 Fe1 Fe3 C10 -49.7(3) . . . . ?
C1 Fe1 Fe3 C10 46.7(3) . . . . ?
In2 Fe1 Fe3 C10 -133.5(2) . . . . ?
In1 Fe1 Fe3 C10 132.0(2) . . . . ?
Fe2 Fe1 Fe3 C10 177.8(2) . . . . ?
C3 Fe1 Fe3 C9 131.5(74) . . . . ?
C2 Fe1 Fe3 C9 146.4(7) . . . . ?
C1 Fe1 Fe3 C9 -117.1(7) . . . . ?
In2 Fe1 Fe3 C9 62.6(7) . . . . ?
In1 Fe1 Fe3 C9 -31.9(7) . . . . ?
Fe2 Fe1 Fe3 C9 13.9(7) . . . . ?
C3 Fe1 Fe3 C8 -157.0(74) . . . . ?
C2 Fe1 Fe3 C8 -142.1(3) . . . . ?
C1 Fe1 Fe3 C8 -45.7(3) . . . . ?
In2 Fe1 Fe3 C8 134.1(2) . . . . ?
In1 Fe1 Fe3 C8 39.6(2) . . . . ?
Fe2 Fe1 Fe3 C8 85.4(2) . . . . ?
C3 Fe1 Fe3 C7 26.1(74) . . . . ?
C2 Fe1 Fe3 C7 41.0(3) . . . . ?
C1 Fe1 Fe3 C7 137.5(3) . . . . ?
In2 Fe1 Fe3 C7 -42.8(2) . . . . ?
In1 Fe1 Fe3 C7 -137.3(2) . . . . ?
Fe2 Fe1 Fe3 C7 -91.5(2) . . . . ?
C3 Fe1 Fe3 Fe2 117.6(74) . . . . ?
C2 Fe1 Fe3 Fe2 132.5(2) . . . . ?
C1 Fe1 Fe3 Fe2 -131.0(2) . . . . ?
In2 Fe1 Fe3 Fe2 48.71(2) . . . . ?
In1 Fe1 Fe3 Fe2 -45.78(3) . . . . ?
Fe2 Fe1 Fe3 Fe2 0.0 . . . . ?
Fe2 In1 CA Si2 84.4(3) . . . . ?
Fe1 In1 CA Si2 -87.1(3) . . . . ?
Fe2 In1 CA Si1 -34.7(4) . . . . ?
Fe1 In1 CA Si1 153.82(11) . . . . ?
Fe2 In1 CA Si3 -156.73(11) . . . . ?
Fe1 In1 CA Si3 31.8(4) . . . . ?
Si2 CA Si1 C12 76.4(4) . . . . ?
Si3 CA Si1 C12 -49.7(4) . . . . ?
In1 CA Si1 C12 -170.2(3) . . . . ?
Si2 CA Si1 C13 -164.0(3) . . . . ?
Si3 CA Si1 C13 69.8(4) . . . . ?
In1 CA Si1 C13 -50.7(3) . . . . ?
Si2 CA Si1 C11 -44.2(4) . . . . ?
Si3 CA Si1 C11 -170.4(3) . . . . ?
In1 CA Si1 C11 69.1(3) . . . . ?
Si1 CA Si2 C22 79.3(3) . . . . ?
Si3 CA Si2 C22 -153.7(3) . . . . ?
In1 CA Si2 C22 -35.3(3) . . . . ?
Si1 CA Si2 C21 -40.7(4) . . . . ?
Si3 CA Si2 C21 86.3(4) . . . . ?
In1 CA Si2 C21 -155.3(3) . . . . ?
Si1 CA Si2 C23 -163.3(3) . . . . ?
Si3 CA Si2 C23 -36.3(4) . . . . ?
In1 CA Si2 C23 82.1(3) . . . . ?
Si2 CA Si3 C31 -50.2(4) . . . . ?
Si1 CA Si3 C31 76.9(4) . . . . ?
In1 CA Si3 C31 -164.9(3) . . . . ?
Si2 CA Si3 C33 -170.8(3) . . . . ?
Si1 CA Si3 C33 -43.7(4) . . . . ?
In1 CA Si3 C33 74.5(4) . . . . ?
Si2 CA Si3 C32 70.5(4) . . . . ?
Si1 CA Si3 C32 -162.4(3) . . . . ?
In1 CA Si3 C32 -44.2(4) . . . . ?
Fe1 In2 CB Si5 83.3(3) . . . . ?
Fe2 In2 CB Si5 -86.7(3) . . . . ?
Fe1 In2 CB Si4 -35.9(4) . . . . ?
Fe2 In2 CB Si4 154.08(11) . . . . ?
Fe1 In2 CB Si6 -157.79(11) . . . . ?
Fe2 In2 CB Si6 32.2(4) . . . . ?
Si5 CB Si4 C42 -49.8(4) . . . . ?
Si6 CB Si4 C42 -176.4(4) . . . . ?
In2 CB Si4 C42 63.6(4) . . . . ?
Si5 CB Si4 C41 -167.9(3) . . . . ?
Si6 CB Si4 C41 65.5(4) . . . . ?
In2 CB Si4 C41 -54.4(4) . . . . ?
Si5 CB Si4 C43 71.7(4) . . . . ?
Si6 CB Si4 C43 -54.9(5) . . . . ?
In2 CB Si4 C43 -174.8(4) . . . . ?
Si4 CB Si5 C52 -166.1(4) . . . . ?
Si6 CB Si5 C52 -38.8(4) . . . . ?
In2 CB Si5 C52 79.2(4) . . . . ?
Si4 CB Si5 C53 -41.2(5) . . . . ?
Si6 CB Si5 C53 86.1(5) . . . . ?
In2 CB Si5 C53 -155.9(4) . . . . ?
Si4 CB Si5 C51 78.1(4) . . . . ?
Si6 CB Si5 C51 -154.5(3) . . . . ?
In2 CB Si5 C51 -36.6(4) . . . . ?
Si5 CB Si6 C63 -174.7(4) . . . . ?
Si4 CB Si6 C63 -47.3(5) . . . . ?
In2 CB Si6 C63 70.7(4) . . . . ?
Si5 CB Si6 C61 65.8(4) . . . . ?
Si4 CB Si6 C61 -166.8(3) . . . . ?
In2 CB Si6 C61 -48.8(4) . . . . ?
Si5 CB Si6 C62 -52.2(5) . . . . ?
Si4 CB Si6 C62 75.3(5) . . . . ?
In2 CB Si6 C62 -166.7(4) . . . . ?
C3 Fe1 C1 O1 68.8(44) . . . . ?
C2 Fe1 C1 O1 -26.2(44) . . . . ?
In2 Fe1 C1 O1 -114.4(44) . . . . ?
In1 Fe1 C1 O1 155.7(44) . . . . ?
Fe3 Fe1 C1 O1 -109.9(44) . . . . ?
Fe2 Fe1 C1 O1 -158.1(43) . . . . ?
C3 Fe1 C2 O2 -65.9(40) . . . . ?
C1 Fe1 C2 O2 28.9(40) . . . . ?
In2 Fe1 C2 O2 -154.4(40) . . . . ?
In1 Fe1 C2 O2 158.5(28) . . . . ?
Fe3 Fe1 C2 O2 114.5(40) . . . . ?
Fe2 Fe1 C2 O2 161.1(38) . . . . ?
C2 Fe1 C3 O3 64.4(39) . . . . ?
C1 Fe1 C3 O3 -32.0(39) . . . . ?
In2 Fe1 C3 O3 148.1(39) . . . . ?
In1 Fe1 C3 O3 -117.4(39) . . . . ?
Fe3 Fe1 C3 O3 79.2(89) . . . . ?
Fe2 Fe1 C3 O3 -164.0(38) . . . . ?
C6 Fe2 C4 O4 58.9(45) . . . . ?
C5 Fe2 C4 O4 -34.1(46) . . . . ?
In2 Fe2 C4 O4 144.8(46) . . . . ?
In1 Fe2 C4 O4 -160.4(31) . . . . ?
Fe3 Fe2 C4 O4 -123.0(46) . . . . ?
Fe1 Fe2 C4 O4 -169.9(44) . . . . ?
C6 Fe2 C5 O5 -61.5(34) . . . . ?
C4 Fe2 C5 O5 33.4(34) . . . . ?
In2 Fe2 C5 O5 -28.9(125) . . . . ?
In1 Fe2 C5 O5 -151.1(34) . . . . ?
Fe3 Fe2 C5 O5 114.3(34) . . . . ?
Fe1 Fe2 C5 O5 164.8(33) . . . . ?
C4 Fe2 C6 O6 -55.0(44) . . . . ?
C5 Fe2 C6 O6 42.3(44) . . . . ?
In2 Fe2 C6 O6 -137.0(43) . . . . ?
In1 Fe2 C6 O6 128.5(43) . . . . ?
Fe3 Fe2 C6 O6 -77.7(54) . . . . ?
Fe1 Fe2 C6 O6 177.4(42) . . . . ?
C10 Fe3 C7 O7 -50.8(51) . . . . ?
C9 Fe3 C7 O7 48.9(51) . . . . ?
C8 Fe3 C7 O7 -171.3(42) . . . . ?
Fe2 Fe3 C7 O7 146.7(51) . . . . ?
Fe1 Fe3 C7 O7 -149.5(51) . . . . ?
C10 Fe3 C8 O8 33.2(43) . . . . ?
C9 Fe3 C8 O8 -66.5(43) . . . . ?
C7 Fe3 C8 O8 153.6(35) . . . . ?
Fe2 Fe3 C8 O8 -163.9(43) . . . . ?
Fe1 Fe3 C8 O8 131.5(43) . . . . ?
C10 Fe3 C9 O9 2.9(1000) . . . . ?
C8 Fe3 C9 O9 97.1(1000) . . . . ?
C7 Fe3 C9 O9 -88.4(1000) . . . . ?
Fe2 Fe3 C9 O9 179.3(1000) . . . . ?
Fe1 Fe3 C9 O9 166.7(1000) . . . . ?
C9 Fe3 C10 O10 -123.7(999) . . . . ?
C8 Fe3 C10 O10 143.1(999) . . . . ?
C7 Fe3 C10 O10 -29.6(999) . . . . ?
Fe2 Fe3 C10 O10 68.2(1000) . . . . ?
Fe1 Fe3 C10 O10 61.6(999) . . . . ?
